data_4315304
loop_
_publ_author_name
'Simon M. Humphrey'
'Richard A. Mole'
'Richard I. Thompson'
'Paul T. Wood'

_publ_section_title
;
 Mixed Alkali Metal/Transition Metal Coordination Polymers with the
 Mellitic Acid Hexaanion: 2-Dimensional Hexagonal Magnetic Nets
;
_journal_name_full 'Inorganic Chemistry'
_journal_page_first 3441
_journal_page_last 3448
_journal_paper_doi 10.1021/ic902527e
_journal_volume 49
_journal_year 2010
_chemical_formula_moiety 'C12 H4 Mn2 O14 Rb2'
_chemical_formula_sum 'C12 H4 Mn2 O14 Rb2'
_chemical_formula_weight 652.96
_chemical_name_systematic
; 
 ? 
;
_space_group_IT_number 14
_symmetry_cell_setting monoclinic
_symmetry_space_group_name_Hall '-P 2yn'
_symmetry_space_group_name_H-M 'P 1 21/n 1'
_atom_sites_solution_hydrogens geom
_atom_sites_solution_primary direct
_atom_sites_solution_secondary difmap
_audit_creation_method SHELXL-97
_cell_angle_alpha 90.00
_cell_angle_beta 116.511(7)
_cell_angle_gamma 90.00
_cell_formula_units_Z 2
_cell_length_a 8.5180(5)
_cell_length_b 11.1848(6)
_cell_length_c 9.1441(5)
_cell_measurement_reflns_used 6198
_cell_measurement_temperature 180(2)
_cell_measurement_theta_max 27.485
_cell_measurement_theta_min 0.998
_cell_volume 779.57(9)
_computing_cell_refinement 'HKL Scalepack (Otwinowski & Minor 1997)'
_computing_data_reduction
;
 HKL Denzo and Scalepack (Otwinowski & Minor 1997)
;
_computing_publication_material 'SHELXL-97 (Sheldrick 1997)'
_computing_structure_refinement 'SHELXL-97 (Sheldrick 1997)'
_computing_structure_solution 'SIR-92 (Altomare et al. 1994)'
_diffrn_ambient_temperature 180(2)
_diffrn_measured_fraction_theta_full 0.993
_diffrn_measured_fraction_theta_max 0.993
_diffrn_measurement_device_type 'Nonius Kappa CCD'
_diffrn_measurement_method 'Thin slice \w and \f scans'
_diffrn_radiation_source 'fine-focus sealed tube'
_diffrn_radiation_type MoK\a
_diffrn_radiation_wavelength 0.71073
_diffrn_reflns_av_R_equivalents 0.0450
_diffrn_reflns_av_sigmaI/netI 0.0607
_diffrn_reflns_limit_h_max 10
_diffrn_reflns_limit_h_min -11
_diffrn_reflns_limit_k_max 14
_diffrn_reflns_limit_k_min -12
_diffrn_reflns_limit_l_max 11
_diffrn_reflns_limit_l_min -11
_diffrn_reflns_number 4771
_diffrn_reflns_theta_full 27.46
_diffrn_reflns_theta_max 27.46
_diffrn_reflns_theta_min 4.39
_exptl_absorpt_coefficient_mu 8.450
_exptl_absorpt_correction_T_max 0.858
_exptl_absorpt_correction_T_min 0.753
_exptl_absorpt_correction_type multi-scan
_exptl_absorpt_process_details
;
multi-scan from symmetry-related measurements 
 Sortav (Blessing 1995)
;
_exptl_crystal_colour colorless
_exptl_crystal_density_diffrn 2.782
_exptl_crystal_density_method 'not measured'
_exptl_crystal_description block
_exptl_crystal_F_000 700
_exptl_crystal_size_max 0.07
_exptl_crystal_size_mid 0.05
_exptl_crystal_size_min 0.05
_refine_diff_density_max 1.914
_refine_diff_density_min -1.839
_refine_diff_density_rms 0.281
_refine_ls_extinction_method none
_refine_ls_goodness_of_fit_ref 1.075
_refine_ls_hydrogen_treatment mixed
_refine_ls_matrix_type full
_refine_ls_number_parameters 142
_refine_ls_number_reflns 1770
_refine_ls_number_restraints 3
_refine_ls_restrained_S_all 1.074
_refine_ls_R_factor_all 0.0903
_refine_ls_R_factor_gt 0.0662
_refine_ls_shift/su_max 0.005
_refine_ls_shift/su_mean 0.000
_refine_ls_structure_factor_coef Fsqd
_refine_ls_weighting_details 'calc w=1/[\s^2^(Fo^2^)+(0.1220P)^2^+6.5309P] where P=(Fo^2^+2Fc^2^)/3'
_refine_ls_weighting_scheme calc
_refine_ls_wR_factor_gt 0.1898
_refine_ls_wR_factor_ref 0.2086
_reflns_number_gt 1342
_reflns_number_total 1770
_reflns_threshold_expression >2sigma(I)
_cod_data_source_file ic902527e_si_002_2.cif
_cod_data_source_block pw0333
_cod_original_cell_volume 779.57(8)
_cod_database_code 4315304

loop_
_publ_contact_author
'Dr. Simon M. Humphrey'
'Dr. Paul T. Wood'

loop_
_publ_contact_author_email
smh@cm.utexas.edu
ptw22@cam.ac.uk

loop_
_symmetry_equiv_pos_as_xyz
'x, y, z'
'-x+1/2, y+1/2, -z+1/2'
'-x, -y, -z'
'x-1/2, -y-1/2, z-1/2'

loop_
_atom_site_label
_atom_site_type_symbol
_atom_site_fract_x
_atom_site_fract_y
_atom_site_fract_z
_atom_site_U_iso_or_equiv
_atom_site_adp_type
_atom_site_occupancy
_atom_site_symmetry_multiplicity
_atom_site_calc_flag
_atom_site_refinement_flags
_atom_site_disorder_assembly
_atom_site_disorder_group
Mn1 Mn 0.73204(14) 0.89784(9) 0.81649(13) 0.0086(3) Uani 1 1 d . . .
Rb1 Rb 0.48632(14) 1.17318(9) 0.85915(13) 0.0366(4) Uani 1 1 d . . .
O1 O 0.4579(7) 0.9353(5) 0.7214(7) 0.0202(13) Uani 1 1 d . . .
O4 O 0.2455(8) 0.7721(5) 0.4219(7) 0.0166(12) Uani 1 1 d . . .
O5 O -0.0101(7) 1.1043(5) 0.1154(7) 0.0136(11) Uani 1 1 d . . .
O3 O 0.2648(8) 0.9254(5) 0.2756(8) 0.0200(13) Uani 1 1 d . . .
O6 O -0.2254(7) 0.9706(5) 0.0534(6) 0.0127(11) Uani 1 1 d . . .
O2 O 0.3267(9) 0.7992(6) 0.8064(8) 0.0276(15) Uani 1 1 d . . .
O7 O 0.6611(9) 0.8195(6) 0.5660(7) 0.0220(14) Uani 1 1 d D . .
C1 C 0.1506(9) 0.9402(7) 0.6017(9) 0.0093(14) Uani 1 1 d . . .
C2 C 0.1068(9) 0.9493(6) 0.4371(9) 0.0082(13) Uani 1 1 d . . .
C3 C -0.0424(9) 1.0105(6) 0.3344(9) 0.0071(14) Uani 1 1 d . . .
C4 C 0.3244(10) 0.8826(7) 0.7195(9) 0.0131(15) Uani 1 1 d . . .
C5 C 0.2147(9) 0.8782(7) 0.3725(9) 0.0097(14) Uani 1 1 d . . .
C6 C -0.0939(9) 1.0285(6) 0.1528(9) 0.0094(14) Uani 1 1 d . . .
H7A H 0.624(10) 0.879(5) 0.502(9) 0.014 Uiso 1 1 d D . .
H7B H 0.592(8) 0.760(4) 0.543(10) 0.014 Uiso 1 1 d D . .

loop_
_atom_site_aniso_label
_atom_site_aniso_U_11
_atom_site_aniso_U_22
_atom_site_aniso_U_33
_atom_site_aniso_U_23
_atom_site_aniso_U_13
_atom_site_aniso_U_12
Mn1 0.0063(6) 0.0094(6) 0.0110(6) 0.0001(4) 0.0047(4) -0.0008(4)
Rb1 0.0359(6) 0.0285(6) 0.0460(7) 0.0007(4) 0.0188(5) 0.0040(4)
O1 0.003(3) 0.024(3) 0.025(3) -0.005(2) -0.001(2) -0.001(2)
O4 0.029(3) 0.010(3) 0.014(3) -0.002(2) 0.012(3) 0.001(2)
O5 0.009(3) 0.020(3) 0.014(3) 0.004(2) 0.006(2) 0.000(2)
O3 0.026(3) 0.013(3) 0.034(3) 0.006(2) 0.025(3) 0.008(2)
O6 0.011(3) 0.018(3) 0.007(2) -0.005(2) 0.002(2) -0.008(2)
O2 0.025(3) 0.037(4) 0.023(3) 0.022(3) 0.013(3) 0.018(3)
O7 0.029(4) 0.022(3) 0.018(3) -0.010(2) 0.013(3) -0.006(3)
C1 0.005(3) 0.010(3) 0.014(4) -0.001(3) 0.006(3) -0.002(2)
C2 0.006(3) 0.010(3) 0.008(3) 0.000(3) 0.003(3) 0.000(3)
C3 0.006(3) 0.005(3) 0.011(3) 0.000(3) 0.005(3) -0.001(2)
C4 0.007(3) 0.017(4) 0.013(4) -0.004(3) 0.003(3) 0.001(3)
C5 0.008(3) 0.012(3) 0.009(3) 0.000(3) 0.004(3) 0.003(3)
C6 0.008(3) 0.012(3) 0.011(3) 0.000(3) 0.006(3) 0.001(3)

loop_
_atom_type_symbol
_atom_type_description
_atom_type_scat_dispersion_real
_atom_type_scat_dispersion_imag
_atom_type_scat_source
C C 0.0033 0.0016 'International Tables Vol C Tables 4.2.6.8 and 6.1.1.4'
H H 0.0000 0.0000 'International Tables Vol C Tables 4.2.6.8 and 6.1.1.4'
O O 0.0106 0.0060 'International Tables Vol C Tables 4.2.6.8 and 6.1.1.4'
Mn Mn 0.3368 0.7283 'International Tables Vol C Tables 4.2.6.8 and 6.1.1.4'
Rb Rb -0.9393 2.9676 'International Tables Vol C Tables 4.2.6.8 and 6.1.1.4'
K K 0.2009 0.2494 'International Tables Vol C Tables 4.2.6.8 and 6.1.1.4'

loop_
_geom_angle_atom_site_label_1
_geom_angle_atom_site_label_2
_geom_angle_atom_site_label_3
_geom_angle
_geom_angle_site_symmetry_1
_geom_angle_site_symmetry_3
_geom_angle_publ_flag
O4 Mn1 O1 100.9(2) 4_676 . ?
O4 Mn1 O3 175.9(3) 4_676 3_676 ?
O1 Mn1 O3 82.1(2) . 3_676 ?
O4 Mn1 O5 91.7(2) 4_676 3_676 ?
O1 Mn1 O5 167.4(2) . 3_676 ?
O3 Mn1 O5 85.4(2) 3_676 3_676 ?
O4 Mn1 O6 86.1(2) 4_676 1_656 ?
O1 Mn1 O6 89.9(2) . 1_656 ?
O3 Mn1 O6 91.2(2) 3_676 1_656 ?
O5 Mn1 O6 92.4(2) 3_676 1_656 ?
O4 Mn1 O7 92.8(2) 4_676 . ?
O1 Mn1 O7 85.1(2) . . ?
O3 Mn1 O7 90.2(2) 3_676 . ?
O5 Mn1 O7 92.9(2) 3_676 . ?
O6 Mn1 O7 174.6(2) 1_656 . ?
O4 Mn1 Rb1 126.62(16) 4_676 . ?
O1 Mn1 Rb1 48.58(16) . . ?
O3 Mn1 Rb1 53.57(15) 3_676 . ?
O5 Mn1 Rb1 123.76(16) 3_676 . ?
O6 Mn1 Rb1 57.17(15) 1_656 . ?
O7 Mn1 Rb1 120.05(18) . . ?
O4 Mn1 Rb1 57.36(15) 4_676 3_677 ?
O1 Mn1 Rb1 65.08(18) . 3_677 ?
O3 Mn1 Rb1 122.27(15) 3_676 3_677 ?
O5 Mn1 Rb1 124.39(14) 3_676 3_677 ?
O6 Mn1 Rb1 45.92(14) 1_656 3_677 ?
O7 Mn1 Rb1 129.40(17) . 3_677 ?
Rb1 Mn1 Rb1 69.41(3) . 3_677 ?
O4 Mn1 Rb1 73.49(15) 4_676 2_646 ?
O1 Mn1 Rb1 131.29(17) . 2_646 ?
O3 Mn1 Rb1 106.68(15) 3_676 2_646 ?
O5 Mn1 Rb1 51.15(15) 3_676 2_646 ?
O6 Mn1 Rb1 136.20(15) 1_656 2_646 ?
O7 Mn1 Rb1 48.03(17) . 2_646 ?
Rb1 Mn1 Rb1 159.57(3) . 2_646 ?
Rb1 Mn1 Rb1 130.84(3) 3_677 2_646 ?
O2 Rb1 O2 118.88(18) 3_677 2_556 ?
O2 Rb1 O1 118.49(19) 3_677 . ?
O2 Rb1 O1 110.66(18) 2_556 . ?
O2 Rb1 O3 108.78(19) 3_677 3_676 ?
O2 Rb1 O3 128.54(18) 2_556 3_676 ?
O1 Rb1 O3 55.98(17) . 3_676 ?
O2 Rb1 O6 84.18(17) 3_677 3_576 ?
O2 Rb1 O6 77.42(17) 2_556 3_576 ?
O1 Rb1 O6 73.03(16) . 3_576 ?
O3 Rb1 O6 127.68(15) 3_676 3_576 ?
O2 Rb1 O7 71.66(18) 3_677 2_656 ?
O2 Rb1 O7 115.72(18) 2_556 2_656 ?
O1 Rb1 O7 116.59(17) . 2_656 ?
O3 Rb1 O7 61.63(17) 3_676 2_656 ?
O6 Rb1 O7 155.76(14) 3_576 2_656 ?
O2 Rb1 O6 63.15(16) 3_677 1_656 ?
O2 Rb1 O6 163.94(17) 2_556 1_656 ?
O1 Rb1 O6 59.47(14) . 1_656 ?
O3 Rb1 O6 58.73(14) 3_676 1_656 ?
O6 Rb1 O6 87.19(14) 3_576 1_656 ?
O7 Rb1 O6 80.29(14) 2_656 1_656 ?
O2 Rb1 C1 80.50(19) 3_677 2_556 ?
O2 Rb1 C1 45.54(18) 2_556 2_556 ?
O1 Rb1 C1 156.18(17) . 2_556 ?
O3 Rb1 C1 135.06(17) 3_676 2_556 ?
O6 Rb1 C1 96.47(16) 3_576 2_556 ?
O7 Rb1 C1 81.79(17) 2_656 2_556 ?
O6 Rb1 C1 142.95(16) 1_656 2_556 ?
O2 Rb1 O5 118.78(18) 3_677 4_686 ?
O2 Rb1 O5 63.51(16) 2_556 4_686 ?
O1 Rb1 O5 114.55(16) . 4_686 ?
O3 Rb1 O5 77.77(14) 3_676 4_686 ?
O6 Rb1 O5 140.52(14) 3_576 4_686 ?
O7 Rb1 O5 58.56(14) 2_656 4_686 ?
O6 Rb1 O5 131.06(13) 1_656 4_686 ?
C1 Rb1 O5 60.40(16) 2_556 4_686 ?
O2 Rb1 C4 99.72(19) 3_677 2_556 ?
O2 Rb1 C4 20.24(18) 2_556 2_556 ?
O1 Rb1 C4 129.75(18) . 2_556 ?
O3 Rb1 C4 141.00(17) 3_676 2_556 ?
O6 Rb1 C4 80.30(17) 3_576 2_556 ?
O7 Rb1 C4 105.20(17) 2_656 2_556 ?
O6 Rb1 C4 159.90(16) 1_656 2_556 ?
C1 Rb1 C4 26.60(18) 2_556 2_556 ?
O5 Rb1 C4 65.17(15) 4_686 2_556 ?
O2 Rb1 C4 17.9(2) 3_677 3_677 ?
O2 Rb1 C4 123.06(18) 2_556 3_677 ?
O1 Rb1 C4 102.80(18) . 3_677 ?
O3 Rb1 C4 108.29(17) 3_676 3_677 ?
O6 Rb1 C4 69.98(16) 3_576 3_677 ?
O7 Rb1 C4 85.93(17) 2_656 3_677 ?
O6 Rb1 C4 53.59(15) 1_656 3_677 ?
C1 Rb1 C4 93.07(18) 2_556 3_677 ?
O5 Rb1 C4 136.66(17) 4_686 3_677 ?
C4 Rb1 C4 106.9(2) 2_556 3_677 ?
O2 Rb1 O7 165.23(18) 3_677 3_676 ?
O2 Rb1 O7 66.73(16) 2_556 3_676 ?
O1 Rb1 O7 67.82(16) . 3_676 ?
O3 Rb1 O7 62.43(16) 3_676 3_676 ?
O6 Rb1 O7 110.58(14) 3_576 3_676 ?
O7 Rb1 O7 93.57(16) 2_656 3_676 ?
O6 Rb1 O7 115.70(14) 1_656 3_676 ?
C1 Rb1 O7 97.51(16) 2_556 3_676 ?
O5 Rb1 O7 49.56(14) 4_686 3_676 ?
C4 Rb1 O7 83.60(17) 2_556 3_676 ?
C4 Rb1 O7 169.23(17) 3_677 3_676 ?
C4 O1 Mn1 136.2(5) . . ?
C4 O1 Rb1 109.3(5) . . ?
Mn1 O1 Rb1 98.0(2) . . ?
C5 O4 Mn1 136.6(5) . 4_575 ?
C5 O4 Rb1 114.7(4) . 2_546 ?
Mn1 O4 Rb1 92.67(18) 4_575 2_546 ?
C6 O5 Mn1 126.8(5) . 3_676 ?
C6 O5 Rb1 98.4(4) . 4_585 ?
Mn1 O5 Rb1 98.65(19) 3_676 4_585 ?
C5 O3 Mn1 136.7(5) . 3_676 ?
C5 O3 Rb1 129.7(5) . 3_676 ?
Mn1 O3 Rb1 92.34(19) 3_676 3_676 ?
C6 O6 Mn1 127.3(5) . 1_454 ?
C6 O6 Rb1 125.8(4) . 3_576 ?
Mn1 O6 Rb1 103.86(18) 1_454 3_576 ?
C6 O6 Rb1 104.4(4) . 1_454 ?
Mn1 O6 Rb1 88.11(17) 1_454 1_454 ?
Rb1 O6 Rb1 92.81(14) 3_576 1_454 ?
C4 O2 Rb1 118.0(6) . 3_677 ?
C4 O2 Rb1 107.4(5) . 2_546 ?
Rb1 O2 Rb1 126.6(2) 3_677 2_546 ?
Mn1 O7 Rb1 100.3(2) . 2_646 ?
Mn1 O7 Rb1 155.7(3) . 3_676 ?
Rb1 O7 Rb1 94.93(15) 2_646 3_676 ?
C2 C1 C3 121.0(7) . 3_576 ?
C2 C1 C4 120.2(6) . . ?
C3 C1 C4 118.7(6) 3_576 . ?
C2 C1 Rb1 104.4(5) . 2_546 ?
C3 C1 Rb1 88.9(4) 3_576 2_546 ?
C4 C1 Rb1 79.6(4) . 2_546 ?
C3 C2 C1 119.8(7) . . ?
C3 C2 C5 121.9(6) . . ?
C1 C2 C5 117.9(6) . . ?
C2 C3 C1 119.2(7) . 3_576 ?
C2 C3 C6 122.4(6) . . ?
C1 C3 C6 118.4(6) 3_576 . ?
C2 C3 Rb1 115.8(5) . 4_585 ?
C1 C3 Rb1 67.8(4) 3_576 4_585 ?
C6 C3 Rb1 85.2(4) . 4_585 ?
O2 C4 O1 126.2(7) . . ?
O2 C4 C1 120.6(7) . . ?
O1 C4 C1 113.1(7) . . ?
O2 C4 Rb1 52.3(5) . 2_546 ?
O1 C4 Rb1 159.6(5) . 2_546 ?
C1 C4 Rb1 73.8(4) . 2_546 ?
O2 C4 Rb1 44.1(4) . 3_677 ?
O1 C4 Rb1 95.6(5) . 3_677 ?
C1 C4 Rb1 132.4(5) . 3_677 ?
Rb1 C4 Rb1 92.5(2) 2_546 3_677 ?
O2 C4 Rb1 125.3(6) . . ?
O1 C4 Rb1 50.9(4) . . ?
C1 C4 Rb1 88.1(4) . . ?
Rb1 C4 Rb1 149.3(2) 2_546 . ?
Rb1 C4 Rb1 81.55(16) 3_677 . ?
O4 C5 O3 124.7(7) . . ?
O4 C5 C2 114.8(6) . . ?
O3 C5 C2 120.5(6) . . ?
O5 C6 O6 125.7(7) . . ?
O5 C6 C3 117.7(6) . . ?
O6 C6 C3 116.5(6) . . ?
O5 C6 Rb1 62.3(4) . 4_585 ?
O6 C6 Rb1 136.4(5) . 4_585 ?
C3 C6 Rb1 70.8(4) . 4_585 ?
O5 C6 Rb1 89.4(4) . 1_454 ?
O6 C6 Rb1 56.6(4) . 1_454 ?
C3 C6 Rb1 123.7(4) . 1_454 ?
Rb1 C6 Rb1 82.96(15) 4_585 1_454 ?

loop_
_geom_bond_atom_site_label_1
_geom_bond_atom_site_label_2
_geom_bond_distance
_geom_bond_site_symmetry_2
_geom_bond_publ_flag
Mn1 O4 2.111(5) 4_676 ?
Mn1 O1 2.138(6) . ?
Mn1 O3 2.154(6) 3_676 ?
Mn1 O5 2.164(5) 3_676 ?
Mn1 O6 2.188(5) 1_656 ?
Mn1 O7 2.268(6) . ?
Mn1 Rb1 3.8400(15) . ?
Mn1 Rb1 4.2206(15) 3_677 ?
Mn1 Rb1 4.2530(15) 2_646 ?
Rb1 O2 2.764(7) 3_677 ?
Rb1 O2 2.790(8) 2_556 ?
Rb1 O1 2.908(6) . ?
Rb1 O3 3.092(6) 3_676 ?
Rb1 O6 3.123(5) 3_576 ?
Rb1 O7 3.214(7) 2_656 ?
Rb1 O6 3.228(6) 1_656 ?
Rb1 C1 3.284(7) 2_556 ?
Rb1 O5 3.351(6) 4_686 ?
Rb1 C4 3.363(8) 2_556 ?
Rb1 C4 3.505(8) 3_677 ?
Rb1 O7 3.513(6) 3_676 ?
O1 C4 1.274(10) . ?
O4 C5 1.255(9) . ?
O4 Mn1 2.111(5) 4_575 ?
O4 Rb1 3.558(6) 2_546 ?
O5 C6 1.250(9) . ?
O5 Mn1 2.164(5) 3_676 ?
O5 Rb1 3.351(6) 4_585 ?
O3 C5 1.258(9) . ?
O3 Mn1 2.154(6) 3_676 ?
O3 Rb1 3.092(6) 3_676 ?
O6 C6 1.261(9) . ?
O6 Mn1 2.188(5) 1_454 ?
O6 Rb1 3.123(5) 3_576 ?
O6 Rb1 3.228(6) 1_454 ?
O2 C4 1.219(10) . ?
O2 Rb1 2.764(7) 3_677 ?
O2 Rb1 2.790(8) 2_546 ?
O7 Rb1 3.214(7) 2_646 ?
O7 Rb1 3.513(6) 3_676 ?
C1 C2 1.383(10) . ?
C1 C3 1.406(9) 3_576 ?
C1 C4 1.531(10) . ?
C1 Rb1 3.284(7) 2_546 ?
C2 C3 1.378(10) . ?
C2 C5 1.520(10) . ?
C3 C1 1.406(9) 3_576 ?
C3 C6 1.530(10) . ?
C3 Rb1 3.547(7) 4_585 ?
C4 Rb1 3.363(8) 2_546 ?
C4 Rb1 3.505(8) 3_677 ?
C6 Rb1 3.743(7) 4_585 ?
C6 Rb1 3.747(7) 1_454 ?
